data_9003558
loop_
_publ_author_name
'Boiocchi, M.'
'Callegari, A.'
'Ottolini, L.'
'Maras, A.'

_publ_section_title
;
 The chemistry and crystal structure of okanoganite-(Y) and
 comparison with vicanite-(Ce)
 Sample: Golden Horn batholith near Washington Pass, Okanogan County
;
_journal_name_full 'American Mineralogist'
_journal_page_first 1540
_journal_page_last 1545
_journal_volume 89
_journal_year 2004
_chemical_formula_sum 'B3 Ca2.64 Ce4.41 F10 Fe0.77 H4 Na O38 P0.6 Si6.4 Th0.39 Ti0.23 Y7.56'
_chemical_name_mineral Okanoganite-(Y)
_space_group_IT_number 160
_symmetry_space_group_name_Hall 'R 3 -2"'
_symmetry_space_group_name_H-M 'R 3 m :H'
_cell_angle_alpha 90
_cell_angle_beta 90
_cell_angle_gamma 120
_cell_formula_units_Z 3
_cell_length_a 10.7108
_cell_length_b 10.7108
_cell_length_c 27.0398
_cell_volume 2686.445
_database_code_amcsd 0003650
_exptl_crystal_density_diffrn 4.814
_cod_original_sg_symbol_H-M 'R 3 m'
_cod_original_formula_sum 'Ce4.41 Y7.56 Ca2.64 Th.39 (Fe.77 Ti.23) Si6.4 B3 P.6 Na O38 F10 H4'
_cod_database_code 9003558

loop_
_space_group_symop_operation_xyz
x,y,z
2/3+x,1/3+y,1/3+z
1/3+x,2/3+y,2/3+z
x,x-y,z
2/3+x,1/3+x-y,1/3+z
1/3+x,2/3+x-y,2/3+z
-y,-x,z
2/3-y,1/3-x,1/3+z
1/3-y,2/3-x,2/3+z
-x+y,y,z
2/3-x+y,1/3+y,1/3+z
1/3-x+y,2/3+y,2/3+z
-y,x-y,z
2/3-y,1/3+x-y,1/3+z
1/3-y,2/3+x-y,2/3+z
-x+y,-x,z
2/3-x+y,1/3-x,1/3+z
1/3-x+y,2/3-x,2/3+z

loop_
_atom_site_label
_atom_site_fract_x
_atom_site_fract_y
_atom_site_fract_z
_atom_site_occupancy
_atom_site_U_iso_or_equiv
_atom_site_type_symbol
_atom_site_attached_hydrogens
Ce1 -0.13040 0.13040 -0.31830 0.72000 0.01020 Ce 0
Y1 -0.13040 0.13040 -0.31830 0.28000 0.01020 Y 0
Ce2 -0.13620 0.13620 0.10050 0.75000 0.01240 Ce 0
Y2 -0.13620 0.13620 0.10050 0.25000 0.01240 Y 0
Ca3 0.11570 -0.11570 -0.09880 0.59000 0.01840 Ca 0
Y3 0.11570 -0.11570 -0.09880 0.41000 0.01840 Y 0
Y4 0.12140 -0.12140 0.46810 0.71000 0.01240 Y 0
Ca4 0.12140 -0.12140 0.46810 0.29000 0.01240 Ca 0
Y5 0.13790 -0.13790 0.22010 0.87000 0.01120 Y 0
Th5 0.13790 -0.13790 0.22010 0.13000 0.01120 Th 0
Fe 0.00000 0.00000 0.00000 0.77000 0.01520 Fe 0
Ti 0.00000 0.00000 0.00000 0.23000 0.01520 Ti 0
Si1 0.16940 -0.16940 0.04420 1.00000 0.01310 Si 0
Si2 -0.17070 0.17070 -0.04020 1.00000 0.01060 Si 0
B1 -0.07910 0.07910 0.29210 1.00000 0.02080 B 0
P3 0.00000 0.00000 -0.21230 0.60000 0.01510 P 0
Si3 0.00000 0.00000 -0.21230 0.40000 0.01510 Si 0
Na 0.00000 0.00000 -0.42420 1.00000 0.02670 Na 0
O1 0.08160 -0.08160 0.04690 1.00000 0.01690 O 0
O2 0.18670 -0.18670 -0.01410 1.00000 0.01720 O 0
O3 0.32570 -0.06670 0.07080 1.00000 0.01520 O 0
O4 -0.08350 0.08350 -0.04950 1.00000 0.01710 O 0
O5 -0.19090 0.19090 0.01880 1.00000 0.01430 O 0
O6 -0.33120 0.07910 -0.06260 1.00000 0.02290 O 0
O7 0.07700 -0.07700 0.30620 1.00000 0.01380 O 0
O8 -0.09570 0.09570 0.23880 1.00000 0.01250 O 0
O-H9 0.08320 -0.08320 0.14530 1.00000 0.02020 O 1
O10 0.00000 0.00000 -0.15180 1.00000 0.02540 O 0
O11 0.15500 0.04700 -0.23300 0.50000 0.03140 O 0
F12 -0.08970 0.08970 -0.48850 1.00000 0.02080 F 0
F13 0.00000 0.00000 -0.33900 1.00000 0.01990 F 0
F14 0.01620 0.30550 -0.16070 1.00000 0.02800 F 0
O-H 0.00000 0.00000 0.43600 1.00000 0.01880 O 1

loop_
_cod_changelog_entry_id
_cod_changelog_entry_author
_cod_changelog_entry_date
_cod_changelog_entry_text
1
;cod-tools version 3.8.0
Id: cif_guess_AMCSD_atom_types 9574 2023-05-10 09:00:05Z saulius
;
2023-05-10T18:48:27+03:00
;Derived atom types and hydrogen counts
from atom names that follow the AMCSD naming convention
(Wat == water, O-H == hydroxyl).
;

loop_
_cod_related_entry_id
_cod_related_entry_database
_cod_related_entry_code
1 AMCSD 0003650
